data_2207482
loop_
_publ_author_name
'Tan, Bin'
'Fang, Hua'
'Huang, Rong-Bin'
'Wei, Zan-Bin'
'Jin, Li-Ren'

_publ_section_title
;
 (3<i>S</i>,4<i>S</i>)-4-Amino-5-phenylpentane-1,3-diol
;
_journal_coeditor_code CI6669
_journal_issue 12
_journal_name_full 'Acta Crystallographica Section E'
_journal_page_first o4382
_journal_page_last o4383
_journal_paper_doi 10.1107/S1600536805036421
_journal_volume 61
_journal_year 2005
_chemical_formula_iupac 'C11 H17 N O2'
_chemical_formula_moiety 'C11 H17 N O2'
_chemical_formula_sum 'C11 H17 N O2'
_chemical_formula_weight 195.26
_chemical_name_systematic
;
(3S,4S)-4-Amino-5-phenylpentane-1,3-diol
;
_space_group_IT_number 4
_symmetry_cell_setting monoclinic
_symmetry_space_group_name_Hall 'P 2yb'
_symmetry_space_group_name_H-M 'P 1 21 1'
_atom_sites_solution_hydrogens geom
_atom_sites_solution_primary direct
_atom_sites_solution_secondary difmap
_audit_creation_method SHELXL-97
_cell_angle_alpha 90.00
_cell_angle_beta 95.379(6)
_cell_angle_gamma 90.00
_cell_formula_units_Z 2
_cell_length_a 7.960(3)
_cell_length_b 5.4531(17)
_cell_length_c 12.142(4)
_cell_measurement_reflns_used 2218
_cell_measurement_temperature 273(2)
_cell_measurement_theta_max 28.51
_cell_measurement_theta_min 2.57
_cell_volume 524.7(3)
_computing_cell_refinement 'SAINT (Bruker, 2001)'
_computing_data_collection 'SMART (Bruker, 2001)'
_computing_data_reduction SAINT
_computing_molecular_graphics 'ORTEPIII (Farrugia, 1997)'
_computing_publication_material SHELXL97
_computing_structure_refinement 'SHELXL97 (Sheldrick, 1997)'
_computing_structure_solution 'SHELXS97 (Sheldrick, 1997)'
_diffrn_ambient_temperature 273(2)
_diffrn_measured_fraction_theta_full 0.983
_diffrn_measured_fraction_theta_max 0.983
_diffrn_measurement_device_type 'Bruker APEX area-detector'
_diffrn_measurement_method '\f and \w'
_diffrn_radiation_monochromator graphite
_diffrn_radiation_source 'fine-focus sealed tube'
_diffrn_radiation_type MoK\a
_diffrn_radiation_wavelength 0.71073
_diffrn_reflns_av_R_equivalents 0.0210
_diffrn_reflns_av_sigmaI/netI 0.0246
_diffrn_reflns_limit_h_max 8
_diffrn_reflns_limit_h_min -9
_diffrn_reflns_limit_k_max 6
_diffrn_reflns_limit_k_min -6
_diffrn_reflns_limit_l_max 13
_diffrn_reflns_limit_l_min -14
_diffrn_reflns_number 2647
_diffrn_reflns_theta_full 25.00
_diffrn_reflns_theta_max 25.00
_diffrn_reflns_theta_min 2.57
_diffrn_standards_number 0
_exptl_absorpt_coefficient_mu 0.085
_exptl_absorpt_correction_T_max 0.9874
_exptl_absorpt_correction_T_min 0.9590
_exptl_absorpt_correction_type multi-scan
_exptl_absorpt_process_details 'SADABS (Bruker, 2001)'
_exptl_crystal_colour colourless
_exptl_crystal_density_diffrn 1.236
_exptl_crystal_density_method 'not measured'
_exptl_crystal_description Block
_exptl_crystal_F_000 212
_exptl_crystal_size_max 0.56
_exptl_crystal_size_mid 0.28
_exptl_crystal_size_min 0.18
_refine_diff_density_max 0.114
_refine_diff_density_min -0.147
_refine_ls_extinction_method none
_refine_ls_goodness_of_fit_ref 0.983
_refine_ls_hydrogen_treatment refall
_refine_ls_matrix_type full
_refine_ls_number_parameters 137
_refine_ls_number_reflns 1019
_refine_ls_number_restraints 3
_refine_ls_restrained_S_all 0.982
_refine_ls_R_factor_all 0.0345
_refine_ls_R_factor_gt 0.0342
_refine_ls_shift/su_max 0.001
_refine_ls_shift/su_mean 0.000
_refine_ls_structure_factor_coef Fsqd
_refine_ls_weighting_details 'calc w = 1/[\s^2^(Fo^2^)+(0.0762P)^2^+0.0605P] where P = (Fo^2^+2Fc^2^)/3'
_refine_ls_weighting_scheme calc
_refine_ls_wR_factor_gt 0.0996
_refine_ls_wR_factor_ref 0.1001
_reflns_number_gt 1006
_reflns_number_total 1019
_reflns_threshold_expression I>2\s(I)
_cod_data_source_file ci6669.cif
_cod_data_source_block I
_cod_depositor_comments
;
The following automatic conversions were performed:
'_symmetry_cell_setting' value 'Monoclinic' changed to 'monoclinic'
according to '/home/saulius/struct/CIF-dictionaries/cif_core.dic'
dictionary named 'cif_core.dic' version 2.4.1 from 2010-06-29.

Automatic conversion script
Id: cif_fix_enum 1527 2010-12-29 10:47:43Z saulius 

The following automatic conversions were performed:

'_symmetry_cell_setting' value 'Monoclinic' changed to 'monoclinic'
according to /home/saulius/struct/CIF-dictionaries/cif_core.dic
dictionary named 'cif_core.dic' version 2.4.1 from 2010-06-29.

Automatic conversion script
Id: cif_fix_values 1715 2011-07-08 13:25:40Z adriana 
;
_cod_original_sg_symbol_H-M 'P 21'
_cod_database_code 2207482
_cod_database_fobs_code 2207482

loop_
_symmetry_equiv_pos_as_xyz
'x, y, z'
'-x, y+1/2, -z'

loop_
_atom_site_label
_atom_site_fract_x
_atom_site_fract_y
_atom_site_fract_z
_atom_site_U_iso_or_equiv
_atom_site_adp_type
_atom_site_calc_flag
_atom_site_refinement_flags
_atom_site_occupancy
_atom_site_type_symbol
N1 0.6183(2) 0.3623(5) 0.08653(15) 0.0414(5) Uani d D 1 N
O1 1.27047(17) 0.3814(5) 0.05291(13) 0.0560(6) Uani d . 1 O
H1 1.3715 0.3730 0.0731 0.084 Uiso calc R 1 H
O2 0.8704(2) -0.0277(3) 0.16370(12) 0.0402(4) Uani d . 1 O
H2 0.8340 -0.0422 0.0986 0.060 Uiso calc R 1 H
C1 1.1776(2) 0.2766(5) 0.13395(16) 0.0387(6) Uani d . 1 C
H1A 1.2247 0.3282 0.2069 0.046 Uiso calc R 1 H
H1B 1.1844 0.0993 0.1303 0.046 Uiso calc R 1 H
C2 0.9971(2) 0.3558(5) 0.11535(16) 0.0321(5) Uani d . 1 C
H2A 0.9556 0.3238 0.0390 0.039 Uiso calc R 1 H
H2B 0.9902 0.5310 0.1278 0.039 Uiso calc R 1 H
C3 0.8867(2) 0.2244(4) 0.19073(15) 0.0294(5) Uani d . 1 C
H3 0.9444 0.2336 0.2656 0.035 Uiso calc R 1 H
C4 0.7157(2) 0.3473(5) 0.19484(15) 0.0321(5) Uani d . 1 C
H4 0.7358 0.5151 0.2218 0.039 Uiso calc R 1 H
C5 0.6085(2) 0.2179(5) 0.27469(16) 0.0403(6) Uani d . 1 C
H5A 0.4984 0.2954 0.2703 0.048 Uiso calc R 1 H
H5B 0.5923 0.0489 0.2512 0.048 Uiso calc R 1 H
C6 0.6826(2) 0.2207(5) 0.39287(16) 0.0334(5) Uani d . 1 C
C7 0.7870(3) 0.0374(5) 0.43539(19) 0.0405(6) Uani d . 1 C
H7 0.8105 -0.0947 0.3909 0.049 Uiso calc R 1 H
C8 0.8575(3) 0.0465(5) 0.5431(2) 0.0499(7) Uani d . 1 C
H8 0.9299 -0.0775 0.5706 0.060 Uiso calc R 1 H
C9 0.8211(3) 0.2381(6) 0.60966(18) 0.0519(7) Uani d . 1 C
H9 0.8682 0.2441 0.6826 0.062 Uiso calc R 1 H
C10 0.7156(3) 0.4197(6) 0.5689(2) 0.0518(7) Uani d . 1 C
H10 0.6901 0.5495 0.6142 0.062 Uiso calc R 1 H
C11 0.6469(3) 0.4115(5) 0.46099(19) 0.0420(6) Uani d . 1 C
H11 0.5753 0.5365 0.4336 0.050 Uiso calc R 1 H
H1N 0.632(4) 0.229(4) 0.050(2) 0.061(10) Uiso d D 1 H
H2N 0.661(4) 0.479(4) 0.049(2) 0.058(9) Uiso d D 1 H

loop_
_atom_site_aniso_label
_atom_site_aniso_U_11
_atom_site_aniso_U_22
_atom_site_aniso_U_33
_atom_site_aniso_U_12
_atom_site_aniso_U_13
_atom_site_aniso_U_23
N1 0.0249(8) 0.0644(14) 0.0346(9) 0.0041(10) 0.0014(7) 0.0082(10)
O1 0.0222(7) 0.1030(18) 0.0428(8) 0.0039(9) 0.0030(6) 0.0270(10)
O2 0.0459(9) 0.0363(9) 0.0380(8) 0.0032(7) 0.0021(6) -0.0013(7)
C1 0.0244(9) 0.0578(16) 0.0342(10) 0.0036(10) 0.0042(7) 0.0096(11)
C2 0.0232(9) 0.0426(11) 0.0303(9) 0.0021(9) 0.0019(7) 0.0007(9)
C3 0.0237(9) 0.0387(12) 0.0253(8) 0.0028(9) -0.0005(7) -0.0011(9)
C4 0.0240(9) 0.0425(12) 0.0298(9) 0.0019(9) 0.0025(7) 0.0009(9)
C5 0.0234(9) 0.0617(16) 0.0358(10) -0.0051(11) 0.0036(7) 0.0045(12)
C6 0.0254(9) 0.0443(13) 0.0317(10) -0.0039(9) 0.0091(7) 0.0036(10)
C7 0.0418(12) 0.0394(14) 0.0412(11) 0.0020(10) 0.0074(9) 0.0004(10)
C8 0.0491(14) 0.0546(17) 0.0452(12) 0.0058(13) 0.0006(11) 0.0152(12)
C9 0.0511(13) 0.0719(19) 0.0321(10) -0.0091(15) 0.0016(9) 0.0032(13)
C10 0.0547(14) 0.0588(19) 0.0437(12) -0.0046(13) 0.0144(11) -0.0133(12)
C11 0.0343(11) 0.0468(15) 0.0460(12) 0.0060(11) 0.0085(9) 0.0029(11)

loop_
_atom_type_symbol
_atom_type_description
_atom_type_scat_dispersion_real
_atom_type_scat_dispersion_imag
_atom_type_scat_source
C C 0.0033 0.0000 'International Tables Vol C Tables 4.2.6.8 and 6.1.1.4'
H H 0.0000 0.0000 'International Tables Vol C Tables 4.2.6.8 and 6.1.1.4'
N N 0.0061 0.0000 'International Tables Vol C Tables 4.2.6.8 and 6.1.1.4'
O O 0.0106 0.0000 'International Tables Vol C Tables 4.2.6.8 and 6.1.1.4'

loop_
_geom_angle_atom_site_label_1
_geom_angle_atom_site_label_2
_geom_angle_atom_site_label_3
_geom_angle
_geom_angle_publ_flag
C4 N1 H1N 110(2) no
C4 N1 H2N 108(2) no
H1N N1 H2N 106(3) no
C1 O1 H1 109.5 no
C3 O2 H2 109.5 no
O1 C1 C2 109.73(17) yes
O1 C1 H1A 109.7 no
C2 C1 H1A 109.7 no
O1 C1 H1B 109.7 no
C2 C1 H1B 109.7 no
H1A C1 H1B 108.2 no
C1 C2 C3 112.16(19) yes
C1 C2 H2A 109.2 no
C3 C2 H2A 109.2 no
C1 C2 H2B 109.2 no
C3 C2 H2B 109.2 no
H2A C2 H2B 107.9 no
O2 C3 C2 111.51(18) yes
O2 C3 C4 111.82(18) yes
C2 C3 C4 112.62(19) yes
O2 C3 H3 106.8 no
C2 C3 H3 106.8 no
C4 C3 H3 106.8 no
N1 C4 C3 113.26(16) yes
N1 C4 C5 108.44(16) yes
C3 C4 C5 111.89(19) yes
N1 C4 H4 107.7 no
C3 C4 H4 107.7 no
C5 C4 H4 107.7 no
C6 C5 C4 114.26(17) yes
C6 C5 H5A 108.7 no
C4 C5 H5A 108.7 no
C6 C5 H5B 108.7 no
C4 C5 H5B 108.7 no
H5A C5 H5B 107.6 no
C7 C6 C11 118.5(2) yes
C7 C6 C5 121.6(2) yes
C11 C6 C5 119.9(2) yes
C6 C7 C8 120.8(2) yes
C6 C7 H7 119.6 no
C8 C7 H7 119.6 no
C9 C8 C7 119.9(2) yes
C9 C8 H8 120.0 no
C7 C8 H8 120.0 no
C10 C9 C8 119.9(2) yes
C10 C9 H9 120.1 no
C8 C9 H9 120.1 no
C9 C10 C11 120.0(2) yes
C9 C10 H10 120.0 no
C11 C10 H10 120.0 no
C10 C11 C6 120.8(2) yes
C10 C11 H11 119.6 no
C6 C11 H11 119.6 no

loop_
_geom_bond_atom_site_label_1
_geom_bond_atom_site_label_2
_geom_bond_distance
_geom_bond_publ_flag
N1 C4 1.465(3) yes
N1 H1N 0.868(10) no
N1 H2N 0.871(10) no
O1 C1 1.406(3) yes
O1 H1 0.82 no
O2 C3 1.416(3) yes
O2 H2 0.82 no
C1 C2 1.496(3) yes
C1 H1A 0.97 no
C1 H1B 0.97 no
C2 C3 1.508(3) yes
C2 H2A 0.97 no
C2 H2B 0.97 no
C3 C4 1.523(3) yes
C3 H3 0.98 no
C4 C5 1.523(3) yes
C4 H4 0.98 no
C5 C6 1.500(3) yes
C5 H5A 0.97 no
C5 H5B 0.97 no
C6 C7 1.370(3) yes
C6 C11 1.375(3) yes
C7 C8 1.374(4) yes
C7 H7 0.93 no
C8 C9 1.369(4) yes
C8 H8 0.93 no
C9 C10 1.361(4) yes
C9 H9 0.93 no
C10 C11 1.372(3) yes
C10 H10 0.93 no
C11 H11 0.93 no

loop_
_geom_hbond_atom_site_label_D
_geom_hbond_atom_site_label_H
_geom_hbond_atom_site_label_A
_geom_hbond_site_symmetry_A
_geom_hbond_distance_DH
_geom_hbond_distance_HA
_geom_hbond_distance_DA
_geom_hbond_angle_DHA
O1 H1 N1 1_655 0.82 1.96 2.763(2) 167
O2 H2 O1 2_745 0.82 1.99 2.805(2) 172
N1 H1N O1 2_745 0.870(10) 2.430(10) 3.288(3) 168(3)
N1 H2N O1 2_755 0.870(10) 2.600(10) 3.456(3) 167(3)

loop_
_geom_torsion_atom_site_label_1
_geom_torsion_atom_site_label_2
_geom_torsion_atom_site_label_3
_geom_torsion_atom_site_label_4
_geom_torsion
_geom_torsion_publ_flag
O1 C1 C2 C3 172.8(2) no
C1 C2 C3 O2 -68.4(2) no
C1 C2 C3 C4 164.94(18) y
O2 C3 C4 N1 -67.2(2) no
C2 C3 C4 N1 59.3(3) y
O2 C3 C4 C5 55.7(2) y
C2 C3 C4 C5 -177.81(18) no
N1 C4 C5 C6 -171.8(2) y
C3 C4 C5 C6 62.5(3) y
C4 C5 C6 C7 -90.5(3) y
C4 C5 C6 C11 89.1(2) y
C11 C6 C7 C8 -1.4(3) no
C5 C6 C7 C8 178.2(2) no
C6 C7 C8 C9 1.2(4) no
C7 C8 C9 C10 -0.3(4) no
C8 C9 C10 C11 -0.4(4) no
C9 C10 C11 C6 0.2(4) no
C7 C6 C11 C10 0.7(3) no
C5 C6 C11 C10 -178.9(2) no

loop_
_cod_related_entry_id
_cod_related_entry_database
_cod_related_entry_code
1 ChemSpider 21180042
